data_4502674
loop_
_publ_author_name
'Arumuganathan, T.'
'Rao, A. Srinivasa'
'Das, Samar K.'

_publ_section_title
;
 Polyoxometalate Supported Transition Metal Complexes: Synthesis, Crystal
 Structures, and Supramolecular Chemistry
;
_journal_issue 10
_journal_name_full 'Crystal Growth &amp; Design'
_journal_page_first 4272
_journal_paper_doi 10.1021/cg901507z
_journal_volume 10
_journal_year 2010
_chemical_formula_moiety 'C25 H50 Co Mo7 N10 O32'
_chemical_formula_sum 'C25 H50 Co Mo7 N10 O32'
_chemical_formula_weight 1733.26
_chemical_name_systematic
; 
 ? 
;
_space_group_IT_number 9
_symmetry_cell_setting monoclinic
_symmetry_space_group_name_Hall 'C -2yc'
_symmetry_space_group_name_H-M 'C 1 c 1'
_atom_sites_solution_hydrogens geom
_atom_sites_solution_primary direct
_atom_sites_solution_secondary difmap
_audit_creation_method SHELXL-97
_cell_angle_alpha 90.00
_cell_angle_beta 96.4820(10)
_cell_angle_gamma 90.00
_cell_formula_units_Z 4
_cell_length_a 18.1750(8)
_cell_length_b 13.5872(8)
_cell_length_c 20.3409(10)
_cell_measurement_reflns_used 7922
_cell_measurement_temperature 298(2)
_cell_measurement_theta_max 28.28
_cell_measurement_theta_min 2.57
_cell_volume 4991.0(4)
_computing_cell_refinement 'Bruker SMART'
_computing_data_collection 'Bruker SMART'
_computing_data_reduction 'Bruker SHELXTL'
_computing_molecular_graphics 'Bruker SHELXTL'
_computing_publication_material 'Bruker SHELXTL'
_computing_structure_refinement 'SHELXL-97 (Sheldrick, 1997)'
_computing_structure_solution 'SHELXS-97 (Sheldrick, 1990)'
_diffrn_ambient_temperature 298(2)
_diffrn_measured_fraction_theta_full 0.961
_diffrn_measured_fraction_theta_max 0.961
_diffrn_measurement_device_type 'CCD area detector'
_diffrn_measurement_method 'phi and omega scans'
_diffrn_radiation_monochromator graphite
_diffrn_radiation_source 'fine-focus sealed tube'
_diffrn_radiation_type MoK\a
_diffrn_radiation_wavelength 0.71073
_diffrn_reflns_av_R_equivalents 0.0180
_diffrn_reflns_av_sigmaI/netI 0.0259
_diffrn_reflns_limit_h_max 24
_diffrn_reflns_limit_h_min -23
_diffrn_reflns_limit_k_max 17
_diffrn_reflns_limit_k_min -17
_diffrn_reflns_limit_l_max 26
_diffrn_reflns_limit_l_min -27
_diffrn_reflns_number 26096
_diffrn_reflns_theta_full 28.29
_diffrn_reflns_theta_max 28.29
_diffrn_reflns_theta_min 1.88
_exptl_absorpt_coefficient_mu 2.129
_exptl_absorpt_correction_T_max 0.7842
_exptl_absorpt_correction_T_min 0.4830
_exptl_absorpt_correction_type empirical
_exptl_absorpt_process_details 'Bruker SADABS'
_exptl_crystal_colour pink
_exptl_crystal_density_diffrn 2.307
_exptl_crystal_density_method 'not measured'
_exptl_crystal_description block
_exptl_crystal_F_000 3388
_exptl_crystal_size_max 0.40
_exptl_crystal_size_mid 0.30
_exptl_crystal_size_min 0.12
_refine_diff_density_max 2.033
_refine_diff_density_min -0.811
_refine_diff_density_rms 0.144
_refine_ls_abs_structure_details 'Flack H D (1983), Acta Cryst. A39, 876-881'
_refine_ls_abs_structure_Flack 0.013(12)
_refine_ls_extinction_method none
_refine_ls_goodness_of_fit_ref 1.103
_refine_ls_hydrogen_treatment mixed
_refine_ls_matrix_type full
_refine_ls_number_parameters 701
_refine_ls_number_reflns 11568
_refine_ls_number_restraints 2
_refine_ls_restrained_S_all 1.103
_refine_ls_R_factor_all 0.0202
_refine_ls_R_factor_gt 0.0201
_refine_ls_shift/su_max 0.002
_refine_ls_shift/su_mean 0.000
_refine_ls_structure_factor_coef Fsqd
_refine_ls_weighting_details 'calc w=1/[\s^2^(Fo^2^)+(0.0313P)^2^+4.2785P] where P=(Fo^2^+2Fc^2^)/3'
_refine_ls_weighting_scheme calc
_refine_ls_wR_factor_gt 0.0545
_refine_ls_wR_factor_ref 0.0546
_reflns_number_gt 11489
_reflns_number_total 11568
_reflns_threshold_expression >2sigma(I)
_cod_data_source_file cg901507z_si_005.cif
_cod_data_source_block
;
;
_cod_original_sg_symbol_H-M Cc
_cod_database_code 4502674

loop_
_symmetry_equiv_pos_as_xyz
'x, y, z'
'x, -y, z+1/2'
'x+1/2, y+1/2, z'
'x+1/2, -y+1/2, z+1/2'

loop_
_atom_site_label
_atom_site_type_symbol
_atom_site_fract_x
_atom_site_fract_y
_atom_site_fract_z
_atom_site_U_iso_or_equiv
_atom_site_adp_type
_atom_site_occupancy
_atom_site_symmetry_multiplicity
_atom_site_calc_flag
_atom_site_refinement_flags
Mo1 Mo 0.221567(14) 0.732467(18) 0.464756(12) 0.01112(5) Uani 1 1 d .
Mo2 Mo 0.002094(14) 0.58592(2) 0.689550(13) 0.01404(6) Uani 1 1 d .
Mo3 Mo 0.287096(13) 0.651758(18) 0.607027(12) 0.01091(5) Uani 1 1 d .
Mo4 Mo 0.182482(14) 0.586488(19) 0.718515(12) 0.01206(5) Uani 1 1 d .
Mo5 Mo 0.143449(14) 0.886755(18) 0.556742(12) 0.01135(5) Uani 1 1 d .
Mo6 Mo 0.038861(14) 0.813621(19) 0.667301(12) 0.01212(5) Uani 1 1 d .
Mo7 Mo 0.100389(13) 0.646144(18) 0.562981(12) 0.01033(5) Uani 1 1 d .
Co1 Co 0.38840(2) 0.89403(3) 0.44570(2) 0.01351(8) Uani 1 1 d .
C1 C 0.33611(18) 1.0086(2) 0.32005(16) 0.0173(6) Uani 1 1 d .
H1 H 0.3813 0.9878 0.3077 0.021 Uiso 1 1 calc R
C2 C 0.29241(19) 1.0718(3) 0.27715(16) 0.0187(6) Uani 1 1 d .
C3 C 0.22492(19) 1.1039(3) 0.29693(17) 0.0184(6) Uani 1 1 d .
H3 H 0.1950 1.1478 0.2710 0.022 Uiso 1 1 calc R
C4 C 0.20387(19) 1.0688(3) 0.35580(17) 0.0201(7) Uani 1 1 d .
H4 H 0.1585 1.0873 0.3689 0.024 Uiso 1 1 calc R
C5 C 0.24987(18) 1.0060(2) 0.39537(17) 0.0182(6) Uani 1 1 d .
H5 H 0.2350 0.9834 0.4350 0.022 Uiso 1 1 calc R
C6 C 0.8476(2) 0.9102(3) 0.49413(18) 0.0229(7) Uani 1 1 d .
H6 H 0.8516 0.9737 0.5112 0.028 Uiso 1 1 calc R
C7 C 0.7935(2) 0.8889(3) 0.44224(18) 0.0224(7) Uani 1 1 d .
C8 C 0.7914(2) 0.7926(3) 0.41725(19) 0.0265(8) Uani 1 1 d .
H8 H 0.7572 0.7760 0.3815 0.032 Uiso 1 1 calc R
C9 C 0.8402(2) 0.7223(3) 0.4455(2) 0.0275(8) Uani 1 1 d .
H9 H 0.8387 0.6583 0.4291 0.033 Uiso 1 1 calc R
C10 C 0.8912(2) 0.7477(3) 0.4983(2) 0.0294(8) Uani 1 1 d .
H10 H 0.9233 0.7007 0.5186 0.035 Uiso 1 1 calc R
C11 C 0.0537(2) 0.2643(3) 0.67789(19) 0.0242(7) Uani 1 1 d .
H11 H 0.0137 0.3000 0.6577 0.029 Uiso 1 1 calc R
C12 C 0.0536(2) 0.1616(3) 0.67301(19) 0.0239(7) Uani 1 1 d .
C13 C 0.1148(2) 0.1120(3) 0.70606(19) 0.0243(7) Uani 1 1 d .
H13 H 0.1171 0.0436 0.7044 0.029 Uiso 1 1 calc R
C14 C 0.1704(2) 0.1631(3) 0.74023(19) 0.0260(8) Uani 1 1 d .
H14 H 0.2102 0.1291 0.7623 0.031 Uiso 1 1 calc R
C15 C 0.1694(2) 0.2653(3) 0.74326(19) 0.0269(8) Uani 1 1 d .
H15 H 0.2079 0.3004 0.7665 0.032 Uiso 1 1 calc R
C16 C 0.2443(3) 0.6780(3) 0.1069(2) 0.0345(9) Uani 1 1 d .
H16 H 0.2815 0.6509 0.1365 0.041 Uiso 1 1 calc R
C17 C 0.2435(3) 0.7799(3) 0.0946(2) 0.0363(10) Uani 1 1 d .
C18 C 0.1854(3) 0.8139(3) 0.0488(3) 0.0407(11) Uani 1 1 d .
H18 H 0.1819 0.8807 0.0389 0.049 Uiso 1 1 calc R
C19 C 0.1340(3) 0.7508(4) 0.0185(3) 0.0416(11) Uani 1 1 d .
H19 H 0.0964 0.7750 -0.0120 0.050 Uiso 1 1 calc R
C20 C 0.1369(2) 0.6511(3) 0.0325(2) 0.0345(9) Uani 1 1 d .
H20 H 0.1020 0.6075 0.0123 0.041 Uiso 1 1 calc R
C21 C 1.0097(2) 0.9341(3) 0.34126(17) 0.0243(7) Uani 1 1 d .
H21 H 1.0319 0.9950 0.3504 0.029 Uiso 1 1 calc R
C22 C 0.9484(2) 0.9269(3) 0.29375(17) 0.0214(7) Uani 1 1 d .
C23 C 0.9158(2) 0.8342(3) 0.28284(18) 0.0260(8) Uani 1 1 d .
H23 H 0.8739 0.8271 0.2525 0.031 Uiso 1 1 calc R
C24 C 0.9457(3) 0.7529(3) 0.3170(2) 0.0329(9) Uani 1 1 d .
H24 H 0.9249 0.6909 0.3092 0.039 Uiso 1 1 calc R
C25 C 1.0070(2) 0.7654(3) 0.3631(2) 0.0288(8) Uani 1 1 d .
H25A H 1.0277 0.7116 0.3867 0.035 Uiso 1 1 calc R
N1 N 0.31631(15) 0.9769(2) 0.37739(13) 0.0149(5) Uani 1 1 d .
N2 N 0.3170(2) 1.1049(3) 0.21919(16) 0.0284(7) Uani 1 1 d .
N3 N 0.89391(18) 0.8402(2) 0.51969(16) 0.0263(7) Uani 1 1 d .
N4 N 0.7450(2) 0.9599(3) 0.41706(18) 0.0391(9) Uani 1 1 d .
N5 N 0.11011(19) 0.3114(2) 0.71083(15) 0.0255(7) Uani 1 1 d .
N6 N -0.0043(2) 0.1147(3) 0.63810(19) 0.0300(7) Uani 1 1 d .
H6A H -0.046(3) 0.139(3) 0.619(2) 0.021(11) Uiso 1 1 d .
H6B H -0.004(4) 0.045(5) 0.639(3) 0.07(2) Uiso 1 1 d .
N7 N 0.1924(2) 0.6205(2) 0.07659(18) 0.0265(7) Uani 1 1 d .
H7A H 0.191(3) 0.568(4) 0.090(3) 0.044(15) Uiso 1 1 d .
N8 N 0.2949(3) 0.8399(3) 0.1274(2) 0.0558(13) Uani 1 1 d .
N9 N 1.03649(18) 0.8550(2) 0.37358(16) 0.0246(7) Uani 1 1 d .
H9A H 1.073(2) 0.858(3) 0.401(2) 0.012(9) Uiso 1 1 d .
N10 N 0.91961(19) 1.0113(3) 0.26065(16) 0.0286(7) Uani 1 1 d .
O1 O 0.29707(12) 0.80824(17) 0.45936(11) 0.0156(4) Uani 1 1 d .
O2 O 0.20171(14) 0.68071(18) 0.38735(11) 0.0184(5) Uani 1 1 d .
O3 O 0.27217(13) 0.62549(16) 0.51096(11) 0.0137(4) Uani 1 1 d .
O4 O 0.11672(13) 0.63080(17) 0.48105(11) 0.0145(4) Uani 1 1 d .
O5 O 0.19880(12) 0.74768(16) 0.56579(11) 0.0110(4) Uani 1 1 d .
O6 O 0.14785(13) 0.83437(17) 0.46522(11) 0.0137(4) Uani 1 1 d .
O7 O -0.06530(14) 0.50206(19) 0.65965(13) 0.0218(5) Uani 1 1 d .
O8 O -0.00983(14) 0.60024(19) 0.77141(12) 0.0203(5) Uani 1 1 d .
O9 O 0.08987(14) 0.50470(16) 0.70379(13) 0.0171(4) Uani 1 1 d .
O10 O 0.02522(13) 0.56842(17) 0.57026(11) 0.0156(5) Uani 1 1 d .
O11 O 0.09501(12) 0.67838(16) 0.67082(11) 0.0129(4) Uani 1 1 d .
O12 O -0.03823(13) 0.70961(17) 0.65736(11) 0.0151(4) Uani 1 1 d .
O13 O 0.35605(13) 0.73983(17) 0.60961(11) 0.0150(4) Uani 1 1 d .
O14 O 0.33361(13) 0.54290(17) 0.62558(11) 0.0166(5) Uani 1 1 d .
O15 O 0.25292(12) 0.67860(16) 0.69164(11) 0.0130(4) Uani 1 1 d .
O16 O 0.17971(12) 0.56948(16) 0.60716(11) 0.0123(4) Uani 1 1 d .
O17 O 0.23573(13) 0.48209(17) 0.73183(12) 0.0192(5) Uani 1 1 d .
O18 O 0.17202(13) 0.63168(18) 0.79589(11) 0.0173(5) Uani 1 1 d .
O19 O 0.22504(13) 0.95317(16) 0.56542(11) 0.0151(4) Uani 1 1 d .
O20 O 0.07621(13) 0.97043(18) 0.52948(12) 0.0181(5) Uani 1 1 d .
O21 O 0.12902(13) 0.87635(17) 0.64838(11) 0.0138(4) Uani 1 1 d .
O22 O 0.05672(12) 0.76982(16) 0.56095(10) 0.0120(4) Uani 1 1 d .
O23 O 0.04481(13) 0.83831(18) 0.75042(11) 0.0187(5) Uani 1 1 d .
O24 O -0.02389(13) 0.90010(16) 0.63203(12) 0.0163(5) Uani 1 1 d .
O25 O 0.36517(13) 0.97900(17) 0.52848(11) 0.0183(5) Uani 1 1 d .
O26 O 0.47857(14) 0.9875(2) 0.44216(12) 0.0267(6) Uani 1 1 d .
O27 O 0.41832(15) 0.80173(19) 0.37220(13) 0.0249(5) Uani 1 1 d .
O28 O 0.44821(13) 0.80115(19) 0.51666(12) 0.0206(5) Uani 1 1 d .
O29 O 0.57439(17) 0.0409(2) 0.35449(15) 0.0385(8) Uani 1 1 d .
O30 O 0.4753(2) 0.3825(2) 0.9699(2) 0.0463(9) Uani 1 1 d .
H30A H 0.443(2) 0.408(3) 0.9429(19) 0.005(8) Uiso 1 1 d .
H30B H 0.514(3) 0.425(4) 0.984(3) 0.039(14) Uiso 1 1 d .
O31 O 0.35835(19) 0.6136(2) 0.36320(17) 0.0405(7) Uani 1 1 d .
O32 O 0.0670(3) 0.7357(4) 0.8695(2) 0.0710(12) Uani 1 1 d .

loop_
_atom_site_aniso_label
_atom_site_aniso_U_11
_atom_site_aniso_U_22
_atom_site_aniso_U_33
_atom_site_aniso_U_23
_atom_site_aniso_U_13
_atom_site_aniso_U_12
Mo1 0.01308(12) 0.01011(11) 0.00967(11) -0.00101(9) -0.00093(8) 0.00065(9)
Mo2 0.01216(12) 0.01273(12) 0.01641(13) 0.00326(10) -0.00197(10) -0.00278(10)
Mo3 0.01113(12) 0.00990(12) 0.01099(11) -0.00006(9) -0.00182(9) 0.00095(9)
Mo4 0.01287(12) 0.01094(12) 0.01165(11) 0.00243(9) -0.00170(9) 0.00034(9)
Mo5 0.01373(12) 0.00788(11) 0.01216(11) 0.00053(9) 0.00024(9) 0.00136(9)
Mo6 0.01374(12) 0.01001(12) 0.01231(11) -0.00023(9) 0.00014(9) 0.00069(9)
Mo7 0.01135(12) 0.00804(11) 0.01081(11) -0.00054(9) -0.00227(9) 0.00014(9)
Co1 0.0142(2) 0.01277(19) 0.01322(19) 0.00094(15) 0.00001(15) -0.00013(16)
C1 0.0161(15) 0.0158(15) 0.0198(16) 0.0016(12) 0.0005(12) 0.0027(12)
C2 0.0234(17) 0.0189(16) 0.0135(14) 0.0023(12) 0.0006(12) 0.0022(13)
C3 0.0149(15) 0.0181(15) 0.0209(16) 0.0018(13) -0.0040(12) 0.0001(12)
C4 0.0164(15) 0.0210(16) 0.0224(16) 0.0002(13) 0.0006(13) 0.0016(13)
C5 0.0164(15) 0.0177(15) 0.0211(16) 0.0014(12) 0.0053(12) -0.0001(12)
C6 0.0273(19) 0.0190(17) 0.0210(17) -0.0078(13) -0.0037(14) -0.0005(14)
C7 0.0256(18) 0.0206(17) 0.0195(16) -0.0029(13) -0.0036(14) 0.0012(14)
C8 0.0309(19) 0.0200(17) 0.0253(18) -0.0070(14) -0.0106(15) 0.0062(15)
C9 0.0260(18) 0.0193(18) 0.035(2) -0.0041(15) -0.0048(15) 0.0053(15)
C10 0.0217(19) 0.0272(19) 0.037(2) 0.0026(16) -0.0056(16) 0.0066(15)
C11 0.0288(19) 0.0188(17) 0.0258(18) 0.0013(14) 0.0068(14) 0.0030(14)
C12 0.030(2) 0.0187(16) 0.0249(17) 0.0009(14) 0.0109(15) -0.0014(14)
C13 0.0299(19) 0.0176(17) 0.0253(17) 0.0010(13) 0.0023(15) 0.0004(14)
C14 0.030(2) 0.0241(18) 0.0237(18) 0.0043(15) 0.0007(15) 0.0025(15)
C15 0.037(2) 0.0234(19) 0.0202(17) 0.0020(14) 0.0007(15) -0.0061(16)
C16 0.049(3) 0.030(2) 0.0244(19) 0.0048(16) 0.0053(18) -0.0038(19)
C17 0.048(3) 0.027(2) 0.037(2) -0.0032(17) 0.018(2) -0.0066(19)
C18 0.046(3) 0.021(2) 0.060(3) 0.0087(19) 0.027(2) 0.0078(19)
C19 0.029(2) 0.033(2) 0.063(3) 0.017(2) 0.009(2) 0.0054(18)
C20 0.025(2) 0.030(2) 0.048(3) 0.0101(18) 0.0045(18) -0.0030(16)
C21 0.0220(17) 0.0291(19) 0.0213(17) -0.0017(14) 0.0005(13) 0.0018(15)
C22 0.0201(16) 0.0294(19) 0.0153(15) 0.0025(13) 0.0047(13) 0.0016(14)
C23 0.0214(18) 0.037(2) 0.0185(16) 0.0020(15) -0.0039(13) -0.0029(15)
C24 0.038(2) 0.0260(19) 0.033(2) 0.0019(17) -0.0044(17) -0.0072(17)
C25 0.031(2) 0.0261(19) 0.0283(19) 0.0053(15) -0.0024(15) 0.0057(16)
N1 0.0153(12) 0.0126(12) 0.0164(12) 0.0015(10) -0.0004(10) -0.0015(10)
N2 0.0354(18) 0.0321(18) 0.0191(15) 0.0135(13) 0.0089(13) 0.0110(14)
N3 0.0198(15) 0.0282(16) 0.0285(16) -0.0025(13) -0.0070(13) 0.0017(13)
N4 0.052(2) 0.0236(17) 0.0352(19) -0.0100(14) -0.0234(17) 0.0128(16)
N5 0.0381(19) 0.0183(15) 0.0217(15) -0.0010(12) 0.0108(14) -0.0030(13)
N6 0.0235(17) 0.0222(17) 0.043(2) 0.0005(14) -0.0022(15) -0.0001(13)
N7 0.0334(17) 0.0142(14) 0.0330(18) 0.0050(13) 0.0091(14) -0.0008(13)
N8 0.086(4) 0.039(2) 0.045(2) -0.0110(19) 0.018(2) -0.033(2)
N9 0.0181(15) 0.0354(18) 0.0189(14) 0.0002(12) -0.0035(12) 0.0009(13)
N10 0.0304(17) 0.0294(17) 0.0249(15) 0.0059(13) -0.0012(13) 0.0022(14)
O1 0.0146(11) 0.0137(11) 0.0182(11) 0.0011(9) 0.0009(9) -0.0009(9)
O2 0.0250(12) 0.0190(12) 0.0104(10) -0.0026(9) -0.0014(9) -0.0008(10)
O3 0.0169(11) 0.0116(10) 0.0120(10) -0.0032(8) -0.0011(8) 0.0033(9)
O4 0.0170(11) 0.0135(10) 0.0121(10) -0.0027(8) -0.0027(8) 0.0003(9)
O5 0.0111(10) 0.0088(9) 0.0129(10) 0.0000(8) 0.0000(8) 0.0012(8)
O6 0.0171(11) 0.0133(10) 0.0101(10) 0.0025(8) -0.0005(8) 0.0025(9)
O7 0.0188(11) 0.0187(12) 0.0271(13) 0.0029(10) -0.0003(10) -0.0082(10)
O8 0.0182(12) 0.0241(13) 0.0183(12) 0.0059(10) 0.0004(9) -0.0024(10)
O9 0.0168(11) 0.0107(10) 0.0228(11) 0.0040(9) -0.0011(9) -0.0016(9)
O10 0.0159(11) 0.0123(10) 0.0178(11) -0.0004(9) -0.0009(9) -0.0041(9)
O11 0.0145(10) 0.0121(10) 0.0118(10) 0.0002(8) -0.0007(8) 0.0007(8)
O12 0.0145(10) 0.0137(10) 0.0161(11) 0.0006(9) -0.0027(8) 0.0001(9)
O13 0.0152(11) 0.0153(11) 0.0142(10) -0.0005(8) 0.0000(8) -0.0011(9)
O14 0.0172(11) 0.0138(11) 0.0183(11) 0.0016(9) -0.0004(9) 0.0034(9)
O15 0.0151(11) 0.0108(10) 0.0124(10) -0.0017(8) -0.0014(8) -0.0026(8)
O16 0.0155(11) 0.0075(9) 0.0132(10) -0.0011(8) -0.0009(8) -0.0003(8)
O17 0.0165(11) 0.0156(12) 0.0248(12) 0.0062(9) -0.0013(9) 0.0014(9)
O18 0.0192(12) 0.0204(12) 0.0115(10) 0.0009(9) -0.0013(9) 0.0003(9)
O19 0.0171(11) 0.0114(11) 0.0172(10) -0.0014(8) 0.0040(9) -0.0018(9)
O20 0.0204(12) 0.0140(11) 0.0200(11) 0.0032(9) 0.0027(9) 0.0059(9)
O21 0.0152(11) 0.0127(10) 0.0134(10) -0.0013(8) 0.0013(8) -0.0014(9)
O22 0.0117(10) 0.0121(11) 0.0115(10) 0.0007(8) -0.0020(8) 0.0007(8)
O23 0.0221(12) 0.0200(12) 0.0136(11) -0.0021(9) 0.0006(9) -0.0029(10)
O24 0.0155(11) 0.0120(10) 0.0210(12) -0.0012(9) 0.0005(9) 0.0033(9)
O25 0.0196(12) 0.0167(11) 0.0182(11) -0.0018(9) 0.0006(9) -0.0023(9)
O26 0.0258(13) 0.0332(15) 0.0212(12) -0.0024(11) 0.0027(10) -0.0134(11)
O27 0.0311(14) 0.0194(13) 0.0244(13) -0.0011(10) 0.0041(11) 0.0057(10)
O28 0.0167(11) 0.0239(13) 0.0213(12) 0.0072(10) 0.0022(9) 0.0018(10)
O29 0.0413(17) 0.0458(19) 0.0307(15) -0.0211(14) 0.0144(13) -0.0252(15)
O30 0.047(2) 0.0205(15) 0.064(2) 0.0086(15) -0.0275(18) -0.0094(14)
O31 0.0364(17) 0.0426(18) 0.0429(18) -0.0123(15) 0.0062(14) -0.0065(14)
O32 0.074(3) 0.079(3) 0.062(3) -0.005(2) 0.014(2) 0.001(2)

loop_
_atom_type_symbol
_atom_type_description
_atom_type_scat_dispersion_real
_atom_type_scat_dispersion_imag
_atom_type_scat_source
C C 0.0033 0.0016 'International Tables Vol C Tables 4.2.6.8 and 6.1.1.4'
N N 0.0061 0.0033 'International Tables Vol C Tables 4.2.6.8 and 6.1.1.4'
O O 0.0106 0.0060 'International Tables Vol C Tables 4.2.6.8 and 6.1.1.4'
Co Co 0.3494 0.9721 'International Tables Vol C Tables 4.2.6.8 and 6.1.1.4'
Mo Mo -1.6832 0.6857 'International Tables Vol C Tables 4.2.6.8 and 6.1.1.4'
H H 0.0000 0.0000 'International Tables Vol C Tables 4.2.6.8 and 6.1.1.4'

loop_
_geom_angle_atom_site_label_1
_geom_angle_atom_site_label_2
_geom_angle_atom_site_label_3
_geom_angle
_geom_angle_publ_flag
O2 Mo1 O1 105.70(11) y
O2 Mo1 O3 100.28(10) y
O1 Mo1 O3 98.21(10) y
O2 Mo1 O6 102.91(11) y
O1 Mo1 O6 97.45(10) y
O3 Mo1 O6 147.22(10) y
O2 Mo1 O5 150.23(10) y
O1 Mo1 O5 104.06(10) y
O3 Mo1 O5 74.75(9) y
O6 Mo1 O5 73.59(9) y
O2 Mo1 O4 78.72(10) y
O1 Mo1 O4 175.58(9) y
O3 Mo1 O4 80.81(9) y
O6 Mo1 O4 81.37(9) y
O5 Mo1 O4 71.52(8) y
O8 Mo2 O7 104.70(12) y
O8 Mo2 O12 98.43(11) y
O7 Mo2 O12 103.21(11) y
O8 Mo2 O9 96.43(11) y
O7 Mo2 O9 102.47(11) y
O12 Mo2 O9 145.84(10) y
O8 Mo2 O11 106.90(10) y
O7 Mo2 O11 148.39(10) y
O12 Mo2 O11 73.04(9) y
O9 Mo2 O11 73.26(9) y
O14 Mo3 O13 104.55(11) y
O14 Mo3 O15 99.57(10) y
O13 Mo3 O15 98.47(10) y
O14 Mo3 O3 94.06(10) y
O13 Mo3 O3 99.98(10) y
O15 Mo3 O3 153.48(9) y
O14 Mo3 O5 157.86(10) y
O13 Mo3 O5 95.64(10) y
O15 Mo3 O5 86.13(9) y
O3 Mo3 O5 73.26(9) y
O14 Mo3 O16 88.71(10) y
O13 Mo3 O16 165.87(10) y
O15 Mo3 O16 74.11(9) y
O3 Mo3 O16 83.63(9) y
O5 Mo3 O16 72.18(8) y
O18 Mo4 O17 105.57(11) y
O18 Mo4 O15 100.05(11) y
O17 Mo4 O15 101.63(10) y
O18 Mo4 O9 99.00(11) y
O17 Mo4 O9 90.82(11) y
O15 Mo4 O9 153.45(10) y
O18 Mo4 O11 93.03(10) y
O17 Mo4 O11 156.62(10) y
O15 Mo4 O11 88.62(9) y
O9 Mo4 O11 72.04(9) y
O18 Mo4 O16 163.04(10) y
O17 Mo4 O16 91.25(10) y
O15 Mo4 O16 73.85(8) y
O9 Mo4 O16 82.61(9) y
O11 Mo4 O16 71.29(8) y
O20 Mo5 O19 105.00(11) y
O20 Mo5 O21 101.11(11) y
O19 Mo5 O21 98.58(10) y
O20 Mo5 O6 92.11(10) y
O19 Mo5 O6 99.01(10) y
O21 Mo5 O6 154.40(10) y
O20 Mo5 O5 157.62(10) y
O19 Mo5 O5 93.59(10) y
O21 Mo5 O5 88.04(9) y
O6 Mo5 O5 72.44(9) y
O20 Mo5 O22 90.21(10) y
O19 Mo5 O22 164.42(9) y
O21 Mo5 O22 74.76(9) y
O6 Mo5 O22 83.45(9) y
O5 Mo5 O22 72.37(8) y
O23 Mo6 O24 103.92(12) y
O23 Mo6 O21 98.64(11) y
O24 Mo6 O21 98.76(11) y
O23 Mo6 O12 101.83(10) y
O24 Mo6 O12 90.95(10) y
O21 Mo6 O12 154.51(10) y
O23 Mo6 O11 99.28(10) y
O24 Mo6 O11 154.30(10) y
O21 Mo6 O11 88.44(9) y
O12 Mo6 O11 73.44(9) y
O23 Mo6 O22 167.74(10) y
O24 Mo6 O22 86.69(9) y
O21 Mo6 O22 73.32(9) y
O12 Mo6 O22 83.85(9) y
O11 Mo6 O22 71.71(8) y
O4 Mo7 O10 103.22(11) y
O4 Mo7 O22 101.89(10) y
O10 Mo7 O22 102.28(10) y
O4 Mo7 O16 100.57(10) y
O10 Mo7 O16 100.70(10) y
O22 Mo7 O16 143.01(9) y
O4 Mo7 O11 171.57(10) y
O10 Mo7 O11 85.10(9) y
O22 Mo7 O11 77.29(9) y
O16 Mo7 O11 76.23(9) y
O4 Mo7 O5 82.93(9) y
O10 Mo7 O5 173.71(9) y
O22 Mo7 O5 77.45(9) y
O16 Mo7 O5 76.60(8) y
O11 Mo7 O5 88.73(8) y
O27 Co1 O1 92.05(10) y
O27 Co1 O26 94.16(11) y
O1 Co1 O26 173.56(10) y
O27 Co1 O28 88.56(10) y
O1 Co1 O28 86.04(9) y
O26 Co1 O28 92.37(10) y
O27 Co1 N1 92.38(11) y
O1 Co1 N1 86.64(10) y
O26 Co1 N1 94.83(11) y
O28 Co1 N1 172.65(10) y
O27 Co1 O25 173.74(10) y
O1 Co1 O25 88.02(9) y
O26 Co1 O25 85.62(10) y
O28 Co1 O25 85.21(10) y
N1 Co1 O25 93.87(10) y
N1 C1 C2 123.6(3) y
N1 C1 H1 118.2 ?
C2 C1 H1 118.2 ?
N2 C2 C3 121.4(3) y
N2 C2 C1 120.9(3) y
C3 C2 C1 117.6(3) y
C4 C3 C2 118.5(3) y
C4 C3 H3 120.7 ?
C2 C3 H3 120.7 ?
C3 C4 C5 120.5(3) y
C3 C4 H4 119.7 ?
C5 C4 H4 119.7 ?
N1 C5 C4 121.2(3) y
N1 C5 H5 119.4 ?
C4 C5 H5 119.4 ?
N3 C6 C7 120.5(3) y
N3 C6 H6 119.7 ?
C7 C6 H6 119.7 ?
N4 C7 C6 120.6(3) y
N4 C7 C8 122.2(3) y
C6 C7 C8 117.2(3) y
C9 C8 C7 120.3(3) y
C9 C8 H8 119.9 ?
C7 C8 H8 119.9 ?
C10 C9 C8 119.5(3) y
C10 C9 H9 120.3 ?
C8 C9 H9 120.3 ?
N3 C10 C9 119.3(3) y
N3 C10 H10 120.4 ?
C9 C10 H10 120.4 ?
N5 C11 C12 120.9(4) y
N5 C11 H11 119.6 ?
C12 C11 H11 119.6 y
N6 C12 C11 120.0(4) y
N6 C12 C13 123.3(3) y
C11 C12 C13 116.7(4) y
C14 C13 C12 120.3(3) y
C14 C13 H13 119.9 ?
C12 C13 H13 119.9 ?
C13 C14 C15 121.6(4) y
C13 C14 H14 119.2 ?
C15 C14 H14 119.2 ?
N5 C15 C14 117.0(4) y
N5 C15 H15 121.5 ?
C14 C15 H15 121.5 ?
N7 C16 C17 120.5(4) y
N7 C16 H16 119.8 ?
C17 C16 H16 119.8 ?
N8 C17 C16 120.8(5) y
N8 C17 C18 123.5(5) y
C16 C17 C18 115.6(4) y
C19 C18 C17 121.2(4) y
C19 C18 H18 119.4 ?
C17 C18 H18 119.4 ?
C18 C19 C20 121.0(5) y
C18 C19 H19 119.5 ?
C20 C19 H19 119.5 ?
N7 C20 C19 116.8(4) y
N7 C20 H20 121.6 ?
C19 C20 H20 121.6 ?
N9 C21 C22 120.5(4) y
N9 C21 H21 119.7 ?
C22 C21 H21 119.7 ?
C21 C22 C23 117.7(3) y
C21 C22 N10 120.1(3) y
C23 C22 N10 122.1(3) y
C24 C23 C22 120.2(4) y
C24 C23 H23 119.9 ?
C22 C23 H23 119.9 ?
C23 C24 C25 119.0(4) y
C23 C24 H24 120.5 ?
C25 C24 H24 120.5 ?
N9 C25 C24 119.8(4) y
N9 C25 H25A 120.1 ?
C24 C25 H25A 120.1 ?
C1 N1 C5 118.5(3) y
C1 N1 Co1 122.5(2) y
C5 N1 Co1 118.7(2) y
C10 N3 C6 123.2(3) y
C11 N5 C15 123.5(3) y
C12 N6 H6A 129(3) ?
C12 N6 H6B 117(4) ?
H6A N6 H6B 113(5) ?
C16 N7 C20 124.9(4) y
C16 N7 H7A 116(4) ?
C20 N7 H7A 118(4) ?
C21 N9 C25 122.8(3) y
C21 N9 H9A 121(3) ?
C25 N9 H9A 116(3) ?
Mo1 O1 Co1 175.47(14) y
Mo1 O3 Mo3 110.74(10) y
Mo7 O4 Mo1 106.66(10) y
Mo5 O5 Mo1 98.17(9) y
Mo5 O5 Mo3 152.54(11) y
Mo1 O5 Mo3 95.64(9) y
Mo5 O5 Mo7 100.04(9) y
Mo1 O5 Mo7 98.89(9) y
Mo3 O5 Mo7 101.12(9) y
Mo1 O6 Mo5 111.14(10) y
Mo2 O9 Mo4 111.68(11) y
Mo6 O11 Mo4 148.26(11) y
Mo6 O11 Mo2 97.33(9) y
Mo4 O11 Mo2 97.71(9) y
Mo6 O11 Mo7 102.21(9) y
Mo4 O11 Mo7 102.37(9) y
Mo2 O11 Mo7 100.28(9) y
Mo2 O12 Mo6 110.55(11) y
Mo4 O15 Mo3 115.11(11) y
Mo7 O16 Mo3 109.63(10) y
Mo7 O16 Mo4 110.05(10) y
Mo3 O16 Mo4 91.67(8) y
Mo5 O21 Mo6 116.12(12) y
Mo7 O22 Mo5 109.93(10) y
Mo7 O22 Mo6 108.57(10) y
Mo5 O22 Mo6 91.55(8) y
H30A O30 H30B 114(4) ?

loop_
_geom_bond_atom_site_label_1
_geom_bond_atom_site_label_2
_geom_bond_distance
_geom_bond_publ_flag
Mo1 O2 1.725(2) y
Mo1 O1 1.729(2) y
Mo1 O3 1.910(2) y
Mo1 O6 1.927(2) y
Mo1 O5 2.152(2) y
Mo1 O4 2.407(2) y
Mo2 O8 1.714(2) y
Mo2 O7 1.732(2) y
Mo2 O12 1.919(2) y
Mo2 O9 1.934(2) y
Mo2 O11 2.173(2) y
Mo3 O14 1.724(2) y
Mo3 O13 1.729(2) y
Mo3 O15 1.929(2) y
Mo3 O3 1.975(2) y
Mo3 O5 2.162(2) y
Mo3 O16 2.249(2) y
Mo4 O18 1.720(2) y
Mo4 O17 1.721(2) y
Mo4 O15 1.914(2) y
Mo4 O9 2.011(2) y
Mo4 O11 2.163(2) y
Mo4 O16 2.272(2) y
Mo5 O20 1.715(2) y
Mo5 O19 1.728(2) y
Mo5 O21 1.917(2) y
Mo5 O6 2.003(2) y
Mo5 O5 2.139(2) y
Mo5 O22 2.247(2) y
Mo6 O23 1.715(2) y
Mo6 O24 1.735(2) y
Mo6 O21 1.924(2) y
Mo6 O12 1.984(2) y
Mo6 O11 2.099(2) y
Mo6 O22 2.302(2) y
Mo7 O4 1.738(2) y
Mo7 O10 1.746(2) y
Mo7 O22 1.857(2) y
Mo7 O16 1.918(2) y
Mo7 O11 2.250(2) y
Mo7 O5 2.255(2) y
Co1 O27 2.071(3) y
Co1 O1 2.073(2) y
Co1 O26 2.081(3) y
Co1 O28 2.122(2) y
Co1 N1 2.122(3) y
Co1 O25 2.123(2) y
C1 N1 1.331(4) y
C1 C2 1.404(4) y
C1 H1 0.9300 ?
C2 N2 1.383(4) y
C2 C3 1.403(5) y
C3 C4 1.383(5) y
C3 H3 0.9300 ?
C4 C5 1.386(5) y
C4 H4 0.9300 ?
C5 N1 1.360(4) y
C5 H5 0.9300 ?
C6 N3 1.336(5) y
C6 C7 1.390(5) y
C6 H6 0.9300 ?
C7 N4 1.366(5) y
C7 C8 1.402(5) y
C8 C9 1.385(5) ?
C8 H8 0.9300 ?
C9 C10 1.380(5) y
C9 H9 0.9300 ?
C10 N3 1.328(5) y
C10 H10 0.9300 ?
C11 N5 1.324(5) y
C11 C12 1.399(5) y
C11 H11 0.9300 ?
C12 N6 1.359(5) y
C12 C13 1.406(5) y
C13 C14 1.352(6) y
C13 H13 0.9300 ?
C14 C15 1.390(5) y
C14 H14 0.9300 ?
C15 N5 1.352(5) y
C15 H15 0.9300 ?
C16 N7 1.323(6) y
C16 C17 1.407(6) y
C16 H16 0.9300 ?
C17 N8 1.357(6) y
C17 C18 1.407(7) y
C18 C19 1.363(7) y
C18 H18 0.9300 ?
C19 C20 1.383(6) y
C19 H19 0.9300 ?
C20 N7 1.338(6) y
C20 H20 0.9300 ?
C21 N9 1.324(5) y
C21 C22 1.393(5) y
C21 H21 0.9300 ?
C22 C23 1.400(5) y
C22 N10 1.401(5) y
C23 C24 1.383(6) y
C23 H23 0.9300 ?
C24 C25 1.384(6) y
C24 H24 0.9300 ?
C25 N9 1.338(5) y
C25 H25A 0.9300 ?
N6 H6A 0.88(5) ?
N6 H6B 0.95(7) ?
N7 H7A 0.76(6) ?
N9 H9A 0.82(4) ?
O30 H30A 0.83(4) ?
O30 H30B 0.93(5) ?
